data_2234088
loop_
_publ_author_name
'Rivera, Augusto'
'Maldonado, Mauricio'
'R\'ios-Motta, Jaime'
'Fejfarov\'a, Karla'
'Du\<sek, Michal'

_publ_section_title
;
 6<i>H</i>,13<i>H</i>-5,12:7,14-Dimethanodinaphtho[2,3-<i>d</i>:2,3-<i>i</i>][1,3,6,8]tetraazecine
;
_journal_coeditor_code BG2445
_journal_issue 4
_journal_name_full 'Acta Crystallographica Section E'
_journal_page_first o1061
_journal_paper_doi 10.1107/S1600536812010185
_journal_volume 68
_journal_year 2012
_chemical_formula_iupac 'C24 H20 N4'
_chemical_formula_moiety 'C24 H20 N4'
_chemical_formula_sum 'C24 H20 N4'
_chemical_formula_weight 364.5
_chemical_name_common
;
6<i>H</i>,13<i>H</i>-5:12,7:14-
Dimethanodinaphtho[2,3-<i>d</i>:2,3-<i>i</i>][1,3,6,8]tetraazecine
;
_chemical_name_systematic
;
1,12,14,25-
tetraazaheptacyclo[12.12.1.1^12,25^.0^2,11^.0^4,9^.0^15,24^.0^17,22^]octacosa-
2,4(9),5,7,10,15,17(22),18,20,23-decaene
;
_space_group_IT_number 121
_symmetry_cell_setting tetragonal
_symmetry_space_group_name_Hall 'I -4 2'
_symmetry_space_group_name_H-M 'I -4 2 m'
_cell_angle_alpha 90
_cell_angle_beta 90
_cell_angle_gamma 90
_cell_formula_units_Z 2
_cell_length_a 7.1996(2)
_cell_length_b 7.1996(2)
_cell_length_c 17.4511(5)
_cell_measurement_reflns_used 3581
_cell_measurement_temperature 120
_cell_measurement_theta_max 66.98
_cell_measurement_theta_min 5.06
_cell_volume 904.56(4)
_computing_cell_refinement 'CrysAlis PRO (Agilent, 2010)'
_computing_data_collection
;
CrysAlis PRO (Agilent, 2010)
;
_computing_data_reduction 'CrysAlis PRO (Agilent, 2010)'
_computing_molecular_graphics 'DIAMOND (Brandenburg & Putz, 2005)'
_computing_publication_material 'JANA2006 (Pet\<r\'i\<cek <i>et al.</i>, 2006)'
_computing_structure_refinement 'JANA2006 (Pet\<r\'i\<cek <i>et al.</i>, 2006)'
_computing_structure_solution 'SIR2002 (Burla <i>et al.</i>, 2003)'
_diffrn_ambient_temperature 120
_diffrn_detector_area_resol_mean 10.3784
_diffrn_measured_fraction_theta_full 1
_diffrn_measured_fraction_theta_max 1
_diffrn_measurement_device 'four-cycle diffractometer'
_diffrn_measurement_device_type 'Agilent Xcalibur diffractometer with an Atlas (Gemini ultra Cu) detector'
_diffrn_measurement_method 'Rotation method,  \w scans'
_diffrn_radiation_monochromator mirror
_diffrn_radiation_source 'Enhance Ultra (Cu) X-ray Source'
_diffrn_radiation_type 'Cu K\a'
_diffrn_radiation_wavelength 1.5418
_diffrn_reflns_av_R_equivalents 0.0254
_diffrn_reflns_av_sigmaI/netI 0.0081
_diffrn_reflns_limit_h_max 8
_diffrn_reflns_limit_h_min -8
_diffrn_reflns_limit_k_max 8
_diffrn_reflns_limit_k_min -8
_diffrn_reflns_limit_l_max 20
_diffrn_reflns_limit_l_min -20
_diffrn_reflns_number 4873
_diffrn_reflns_reduction_process
;
Integration of the CCD images was done by program CrysAlisPro
(Agilent Technologies, 2010). The same program was used for indexing of the
crystal shape and absorption correction.
;
_diffrn_reflns_theta_full 67.05
_diffrn_reflns_theta_max 67.05
_diffrn_reflns_theta_min 5.07
_diffrn_standards_number 0
_exptl_absorpt_coefficient_mu 0.633
_exptl_absorpt_correction_T_max 0.90
_exptl_absorpt_correction_T_min 0.50
_exptl_absorpt_correction_type multi-scan
_exptl_absorpt_process_details
;
(CrysAlis PRO; Agilent, 2010)
;
_exptl_crystal_colour yellow
_exptl_crystal_density_diffrn 1.3376
_exptl_crystal_density_method 'not measured'
_exptl_crystal_description 'irregular shape'
_exptl_crystal_F_000 384
_exptl_crystal_size_max 0.453
_exptl_crystal_size_mid 0.222
_exptl_crystal_size_min 0.148
_refine_diff_density_max 0.08
_refine_diff_density_min -0.15
_refine_ls_extinction_method none
_refine_ls_goodness_of_fit_all 1.85
_refine_ls_goodness_of_fit_ref 1.85
_refine_ls_hydrogen_treatment refxyz
_refine_ls_number_constraints 4
_refine_ls_number_parameters 51
_refine_ls_number_reflns 273
_refine_ls_number_restraints 0
_refine_ls_R_factor_all 0.0274
_refine_ls_R_factor_gt 0.0270
_refine_ls_shift/su_max 0.0027
_refine_ls_shift/su_mean 0.0009
_refine_ls_structure_factor_coef Fsqd
_refine_ls_weighting_details w=1/(\s^2^(I)+0.0016I^2^)
_refine_ls_weighting_scheme sigma
_refine_ls_wR_factor_all 0.0767
_refine_ls_wR_factor_gt 0.0760
_refine_ls_wR_factor_ref 0.0767
_reflns_number_gt 268
_reflns_number_total 273
_reflns_threshold_expression I>3\s(I)
_cod_data_source_file bg2445.cif
_cod_data_source_block I
_cod_original_cell_volume 904.56(6)
_cod_database_code 2234088
_cod_database_fobs_code 2234088

loop_
_symmetry_equiv_pos_site_id
_symmetry_equiv_pos_as_xyz
1 x,y,z
2 -x,-y,z
3 y,-x,-z
4 -y,x,-z
5 -x,y,-z
6 x,-y,-z
7 -y,-x,z
8 y,x,z
9 x+1/2,y+1/2,z+1/2
10 -x+1/2,-y+1/2,z+1/2
11 y+1/2,-x+1/2,-z+1/2
12 -y+1/2,x+1/2,-z+1/2
13 -x+1/2,y+1/2,-z+1/2
14 x+1/2,-y+1/2,-z+1/2
15 -y+1/2,-x+1/2,z+1/2
16 y+1/2,x+1/2,z+1/2

loop_
_atom_site_type_symbol
_atom_site_label
_atom_site_fract_x
_atom_site_fract_y
_atom_site_fract_z
_atom_site_U_iso_or_equiv
_atom_site_adp_type
_atom_site_calc_flag
_atom_site_refinement_flags
_atom_site_occupancy
_atom_site_symmetry_multiplicity
N N1 0.86029(13) 0.13971(13) 0.04360(8) 0.0180(4) Uani d . 1 8
C C1 0.7560(2) 0 0 0.0187(4) Uani d . 1 8
C C2 0.92982(16) 0.07018(16) 0.11529(9) 0.0175(4) Uani d . 1 8
C C3 0.86239(18) 0.13761(18) 0.18326(11) 0.0194(4) Uani d . 1 8
C C4 0.9299(2) 0.0701(2) 0.25428(9) 0.0181(4) Uani d . 1 8
C C5 0.86279(18) 0.13721(18) 0.32562(11) 0.0221(4) Uani d . 1 8
C C6 0.93073(18) 0.06927(18) 0.39302(9) 0.0222(4) Uani d . 1 8
H H1 0.677(2) 0.0686(18) -0.0400(7) 0.0225 Uiso d T 1 16
H H3 0.760(2) 0.240(2) 0.1798(11) 0.0233 Uiso d T 1 8
H H5 0.760(2) 0.240(2) 0.3243(12) 0.0265 Uiso d T 1 8
H H6 0.886(2) 0.114(2) 0.4421(13) 0.0266 Uiso d T 1 8

loop_
_atom_site_aniso_label
_atom_site_aniso_U_11
_atom_site_aniso_U_22
_atom_site_aniso_U_33
_atom_site_aniso_U_12
_atom_site_aniso_U_13
_atom_site_aniso_U_23
_atom_site_aniso_type_symbol
N1 0.0174(5) 0.0174(5) 0.0191(8) 0.0016(7) 0.0002(4) -0.0002(4) N
C1 0.0152(8) 0.0201(8) 0.0210(7) 0 0 0.0003(7) C
C2 0.0158(5) 0.0158(5) 0.0208(9) 0.0001(7) -0.0016(5) 0.0016(5) C
C3 0.0174(6) 0.0174(6) 0.0235(10) 0.0026(7) 0.0007(5) -0.0007(5) C
C4 0.0168(6) 0.0168(6) 0.0208(8) -0.0015(7) -0.0008(5) 0.0008(5) C
C5 0.0211(6) 0.0211(6) 0.0240(10) 0.0031(8) 0.0002(4) -0.0002(4) C
C6 0.0234(6) 0.0234(6) 0.0196(7) 0.0012(8) 0.0007(5) -0.0007(5) C

loop_
_atom_type_symbol
_atom_type_scat_dispersion_real
_atom_type_scat_dispersion_imag
_atom_type_scat_source
C 0.0181 0.0091 'International Tables Vol C tables 4.2.6.8 and 6.1.1.1'
H 0.0000 0.0000 'International Tables Vol C tables 4.2.6.8 and 6.1.1.1'
N 0.0311 0.0180 'International Tables Vol C tables 4.2.6.8 and 6.1.1.1'

loop_
_geom_angle_atom_site_label_1
_geom_angle_atom_site_label_2
_geom_angle_atom_site_label_3
_geom_angle_site_symmetry_1
_geom_angle_site_symmetry_3
_geom_angle
C1 N1 C1 . 3_665 115.64(9)
C1 N1 C2 . . 113.00(8)
C1 N1 C2 3_665 . 113.00(8)
N1 C1 N1 . 4_645 118.44(11)
N1 C1 H1 . . 107.8(7)
N1 C1 H1 . 6_555 105.1(7)
N1 C1 H1 4_645 . 105.1(7)
N1 C1 H1 4_645 6_555 107.8(7)
H1 C1 H1 . 6_555 112.7(11)
N1 C2 C2 . 2_755 119.50(13)
N1 C2 C3 . . 120.43(11)
C2 C2 C3 2_755 . 120.06(14)
C2 C3 C4 . . 120.94(12)
C2 C3 H3 . . 116.7(11)
C4 C3 H3 . . 122.3(11)
C3 C4 C4 . 2_755 118.99(14)
C3 C4 C5 . . 122.26(13)
C4 C4 C5 2_755 . 118.74(14)
C4 C5 C6 . . 120.80(13)
C4 C5 H5 . . 117.5(11)
C6 C5 H5 . . 121.7(11)
C5 C6 C6 . 2_755 120.46(14)
C5 C6 H6 . . 121.7(10)
C6 C6 H6 2_755 . 117.8(10)

loop_
_geom_bond_atom_site_label_1
_geom_bond_atom_site_label_2
_geom_bond_site_symmetry_2
_geom_bond_distance
N1 C1 . 1.4680(13)
N1 C1 3_665 1.4680(13)
N1 C2 . 1.437(2)
C1 H1 . 1.027(13)
C1 H1 6_555 1.027(13)
C2 C2 2_755 1.4292(17)
C2 C3 . 1.370(2)
C3 C4 . 1.417(2)
C3 H3 . 1.042(18)
C4 C4 2_755 1.428(2)
C4 C5 . 1.420(2)
C5 C6 . 1.365(2)
C5 H5 . 1.047(18)
C6 C6 2_755 1.4106(18)
C6 H6 . 0.97(2)

loop_
_geom_hbond_atom_site_label_D
_geom_hbond_atom_site_label_H
_geom_hbond_atom_site_label_A
_geom_hbond_site_symmetry_A
_geom_hbond_distance_DH
_geom_hbond_distance_HA
_geom_hbond_distance_DA
_geom_hbond_angle_DHA
_geom_hbond_publ_flag
C3 H3 Cg2 12_545 1.042(18) 2.648(14) 3.6921(14) 178.2(15) y
C5 H5 Cg1 12_545 1.047(18) 2.652(14) 3.6979(14) 178.0(16) y
